data_7205200
loop_
_publ_author_name
'Schultheiss, Nate'
'Roe, Melanie'
'Boerrigter, Stephan X. M.'

_publ_section_title
;
 Cocrystals of nutraceutical p-coumaric acid with caffeine and
 theophylline: polymorphism and solid-state stability explored in
 detail using their crystal graphs
;
_journal_issue 2
_journal_name_full CrystEngComm
_journal_page_first 611
_journal_paper_doi 10.1039/c0ce00214c
_journal_volume 13
_journal_year 2011
_chemical_formula_moiety
;
(C8 H10 N4 O2)2 (C9 H8 O3) (O)0.2
;
_chemical_formula_sum 'C25 H28 N8 O7.2'
_chemical_formula_weight 555.75
_chemical_name_systematic
;
3631-86-02 (205289)
;
_space_group_IT_number 2
_symmetry_cell_setting triclinic
_symmetry_space_group_name_Hall '-P 1'
_symmetry_space_group_name_H-M 'P -1'
_atom_sites_solution_hydrogens geom
_atom_sites_solution_primary direct
_atom_sites_solution_secondary difmap
_audit_creation_method SHELXL-97
_cell_angle_alpha 75.956(2)
_cell_angle_beta 84.712(2)
_cell_angle_gamma 73.340(2)
_cell_formula_units_Z 2
_cell_length_a 8.1475(7)
_cell_length_b 11.2176(9)
_cell_length_c 14.8517(13)
_cell_measurement_reflns_used 9931
_cell_measurement_temperature 120(2)
_cell_measurement_theta_max 32.28
_cell_measurement_theta_min 2.61
_cell_volume 1261.16(19)
_computing_cell_refinement 'Bruker SAINT'
_computing_data_collection 'Bruker APEX2'
_computing_data_reduction 'Bruker SAINT'
_computing_molecular_graphics 'Bruker SHELXTL'
_computing_publication_material 'Bruker SHELXTL'
_computing_structure_refinement 'SHELXL-97 (Sheldrick, 1997)'
_computing_structure_solution 'SHELXS-97 (Sheldrick, 1990)'
_diffrn_ambient_temperature 120(2)
_diffrn_measured_fraction_theta_full 0.958
_diffrn_measured_fraction_theta_max 0.882
_diffrn_measurement_device_type 'Bruker APEX-II CCD'
_diffrn_measurement_method '\f and \w scans'
_diffrn_radiation_monochromator graphite
_diffrn_radiation_source 'fine-focus sealed tube'
_diffrn_radiation_type MoK\a
_diffrn_radiation_wavelength 0.71073
_diffrn_reflns_av_R_equivalents 0.0228
_diffrn_reflns_av_sigmaI/netI 0.0263
_diffrn_reflns_limit_h_max 11
_diffrn_reflns_limit_h_min -12
_diffrn_reflns_limit_k_max 16
_diffrn_reflns_limit_k_min -10
_diffrn_reflns_limit_l_max 22
_diffrn_reflns_limit_l_min -20
_diffrn_reflns_number 26213
_diffrn_reflns_theta_full 30.00
_diffrn_reflns_theta_max 32.59
_diffrn_reflns_theta_min 1.95
_diffrn_standards_number 0
_exptl_absorpt_coefficient_mu 0.110
_exptl_absorpt_correction_type none
_exptl_crystal_colour colourless
_exptl_crystal_density_diffrn 1.464
_exptl_crystal_density_method 'not measured'
_exptl_crystal_description prism
_exptl_crystal_F_000 583
_exptl_crystal_size_max 0.24
_exptl_crystal_size_mid 0.20
_exptl_crystal_size_min 0.16
_refine_diff_density_max 0.671
_refine_diff_density_min -0.307
_refine_diff_density_rms 0.055
_refine_ls_extinction_method none
_refine_ls_goodness_of_fit_ref 1.041
_refine_ls_hydrogen_treatment mixed
_refine_ls_matrix_type full
_refine_ls_number_parameters 435
_refine_ls_number_reflns 8113
_refine_ls_number_restraints 114
_refine_ls_restrained_S_all 1.036
_refine_ls_R_factor_all 0.0687
_refine_ls_R_factor_gt 0.0538
_refine_ls_shift/su_max 0.000
_refine_ls_shift/su_mean 0.000
_refine_ls_structure_factor_coef Fsqd
_refine_ls_weighting_details 'calc w=1/[\s^2^(Fo^2^)+(0.0720P)^2^+0.5000P] where P=(Fo^2^+2Fc^2^)/3'
_refine_ls_weighting_scheme calc
_refine_ls_wR_factor_gt 0.1427
_refine_ls_wR_factor_ref 0.1512
_reflns_number_gt 6433
_reflns_number_total 8113
_reflns_threshold_expression >2sigma(I)
_cod_data_source_file C0CE00214C.TXT
_cod_data_source_block 205289
_cod_depositor_comments
;
The following automatic conversions were performed:
'_symmetry_cell_setting' value 'Triclinic' changed to 'triclinic'
according to '/home/saulius/struct/CIF-dictionaries/cif_core.dic'
dictionary named 'cif_core.dic' version 2.4.1 from 2010-06-29.

Automatic conversion script
Id: cif_fix_enum 1555 2011-01-17 13:19:09Z saulius 
;
_cod_original_cell_volume 1261.16(18)
_cod_original_sg_symbol_H-M P-1
_cod_original_formula_sum 'C25 H28 N8 O7.20'
_cod_database_code 7205200

loop_
_symmetry_equiv_pos_as_xyz
'x, y, z'
'-x, -y, -z'

loop_
_atom_site_label
_atom_site_type_symbol
_atom_site_fract_x
_atom_site_fract_y
_atom_site_fract_z
_atom_site_U_iso_or_equiv
_atom_site_adp_type
_atom_site_occupancy
_atom_site_symmetry_multiplicity
_atom_site_calc_flag
_atom_site_refinement_flags
_atom_site_disorder_assembly
_atom_site_disorder_group
O1S O 0.8223(13) 0.8747(9) 1.1411(7) 0.080(3) Uiso 0.20 1 d P . .
N11_1 N 0.95406(14) 0.41206(11) -0.33445(8) 0.0245(2) Uani 1 1 d D A 1
C11_1 C 1.08289(19) 0.34854(15) -0.39539(11) 0.0330(3) Uani 1 1 d D A 1
H11A_1 H 1.1527 0.2677 -0.3591 0.050 Uiso 1 1 calc R A 1
H11B_1 H 1.1566 0.4038 -0.4236 0.050 Uiso 1 1 calc R A 1
H11C_1 H 1.0257 0.3316 -0.4443 0.050 Uiso 1 1 calc R A 1
C12_1 C 1.01295(16) 0.41604(13) -0.25051(10) 0.0262(3) Uani 1 1 d D A 1
O12_1 O 1.16348(13) 0.36978(12) -0.23106(8) 0.0383(3) Uani 1 1 d D A 1
N13_1 N 0.89460(14) 0.47509(11) -0.19149(8) 0.0245(2) Uani 1 1 d D A 1
C13_1 C 0.94752(19) 0.48108(15) -0.10166(10) 0.0311(3) Uani 1 1 d D A 1
H13A_1 H 0.9149 0.5702 -0.0961 0.047 Uiso 1 1 calc R A 1
H13B_1 H 1.0721 0.4461 -0.0970 0.047 Uiso 1 1 calc R A 1
H13C_1 H 0.8911 0.4309 -0.0517 0.047 Uiso 1 1 calc R A 1
C14_1 C 0.72527(16) 0.52133(12) -0.21521(9) 0.0219(2) Uani 1 1 d D A 1
C15_1 C 0.67093(15) 0.51414(12) -0.29803(9) 0.0219(2) Uani 1 1 d D A 1
C16_1 C 0.78345(16) 0.45963(12) -0.36499(9) 0.0236(2) Uani 1 1 d D A 1
O16_1 O 0.74448(14) 0.45266(11) -0.44101(7) 0.0320(2) Uani 1 1 d D A 1
N17_1 N 0.49525(15) 0.56564(12) -0.29608(9) 0.0284(2) Uani 1 1 d D A 1
C17_1 C 0.3765(2) 0.58066(17) -0.36805(12) 0.0367(3) Uani 1 1 d D A 1
H17A_1 H 0.2604 0.6239 -0.3494 0.055 Uiso 1 1 calc R A 1
H17B_1 H 0.3787 0.4964 -0.3768 0.055 Uiso 1 1 calc R A 1
H17C_1 H 0.4103 0.6318 -0.4264 0.055 Uiso 1 1 calc R A 1
C18_1 C 0.45706(18) 0.59969(14) -0.21435(10) 0.0304(3) Uani 1 1 d D A 1
H18_1 H 0.3435 0.6370 -0.1948 0.046 Uiso 1 1 calc R A 1
N19_1 N 0.59500(14) 0.57588(11) -0.16287(8) 0.0259(2) Uani 1 1 d D A 1
N11A_2 N 0.4998(8) 0.9030(17) 0.7379(7) 0.0238(9) Uani 0.628(2) 1 d PD B 1
C11A_2 C 0.3179(9) 0.9566(12) 0.7187(8) 0.0337(14) Uani 0.628(2) 1 d PD B 1
H11A_2 H 0.3038 1.0139 0.6569 0.051 Uiso 0.628(2) 1 calc PR B 1
H11B_2 H 0.2619 1.0045 0.7654 0.051 Uiso 0.628(2) 1 calc PR B 1
H11C_2 H 0.2658 0.8873 0.7209 0.051 Uiso 0.628(2) 1 calc PR B 1
C12A_2 C 0.6019(9) 0.856(2) 0.6679(10) 0.0226(10) Uani 0.628(2) 1 d PD B 1
O12A_2 O 0.5387(16) 0.854(2) 0.5961(9) 0.0300(11) Uani 0.628(2) 1 d PD B 1
N13A_2 N 0.7752(8) 0.812(2) 0.6805(8) 0.0229(8) Uani 0.628(2) 1 d PD B 1
C13A_2 C 0.8907(10) 0.7734(8) 0.6050(6) 0.0287(8) Uani 0.628(2) 1 d PD B 1
H13A_2 H 0.8315 0.8098 0.5459 0.043 Uiso 0.628(2) 1 calc PR B 1
H13B_2 H 0.9257 0.6800 0.6160 0.043 Uiso 0.628(2) 1 calc PR B 1
H13C_2 H 0.9922 0.8045 0.6026 0.043 Uiso 0.628(2) 1 calc PR B 1
C14A_2 C 0.8415(4) 0.8132(9) 0.7620(4) 0.0236(6) Uani 0.628(2) 1 d PD B 1
C15A_2 C 0.7365(5) 0.8582(10) 0.8317(4) 0.0233(8) Uani 0.628(2) 1 d PD B 1
C16A_2 C 0.5569(5) 0.9083(8) 0.8235(3) 0.0247(7) Uani 0.628(2) 1 d PD B 1
O16A_2 O 0.4564(3) 0.9552(5) 0.8807(3) 0.0341(5) Uani 0.628(2) 1 d PD B 1
N17A_2 N 0.8475(3) 0.8523(3) 0.89802(18) 0.0294(4) Uani 0.628(2) 1 d PD B 1
C17A_2 C 0.8025(4) 0.8868(3) 0.98805(17) 0.0403(6) Uani 0.628(2) 1 d PD B 1
H17A_2 H 0.7380 0.9771 0.9782 0.060 Uiso 0.628(2) 1 calc PR B 1
H17B_2 H 0.9074 0.8725 1.0213 0.060 Uiso 0.628(2) 1 calc PR B 1
H17C_2 H 0.7320 0.8339 1.0248 0.060 Uiso 0.628(2) 1 calc PR B 1
C18A_2 C 1.0067(3) 0.8034(2) 0.86610(16) 0.0326(5) Uani 0.628(2) 1 d PD B 1
H18A_2 H 1.1073 0.7889 0.8995 0.049 Uiso 0.628(2) 1 calc PR B 1
N19A_2 N 1.0090(4) 0.7773(4) 0.7825(2) 0.0298(5) Uani 0.628(2) 1 d PD B 1
N11B_2 N 0.7879(14) 0.801(4) 0.6746(14) 0.0229(8) Uani 0.372(2) 1 d PD B 2
C11B_2 C 0.8912(18) 0.7553(16) 0.5987(10) 0.0287(8) Uani 0.372(2) 1 d PD B 2
H11D_2 H 0.9334 0.8244 0.5589 0.043 Uiso 0.372(2) 1 calc PR B 2
H11E_2 H 0.8214 0.7271 0.5622 0.043 Uiso 0.372(2) 1 calc PR B 2
H11F_2 H 0.9887 0.6835 0.6237 0.043 Uiso 0.372(2) 1 calc PR B 2
C12B_2 C 0.6125(16) 0.845(4) 0.6621(16) 0.0226(10) Uani 0.372(2) 1 d PD B 2
O12B_2 O 0.552(3) 0.841(4) 0.5902(16) 0.0300(11) Uani 0.372(2) 1 d PD B 2
N13B_2 N 0.5119(15) 0.889(3) 0.7321(13) 0.0238(9) Uani 0.372(2) 1 d PD B 2
C13B_2 C 0.3256(15) 0.935(2) 0.7227(14) 0.0337(14) Uani 0.372(2) 1 d PD B 2
H13D_2 H 0.2951 1.0218 0.6831 0.051 Uiso 0.372(2) 1 calc PR B 2
H13E_2 H 0.2706 0.9367 0.7841 0.051 Uiso 0.372(2) 1 calc PR B 2
H13F_2 H 0.2863 0.8782 0.6945 0.051 Uiso 0.372(2) 1 calc PR B 2
C14B_2 C 0.5864(9) 0.9016(15) 0.8077(7) 0.0247(7) Uani 0.372(2) 1 d PD B 2
C15B_2 C 0.7617(9) 0.8585(19) 0.8178(7) 0.0233(8) Uani 0.372(2) 1 d PD B 2
C16B_2 C 0.8749(8) 0.8057(17) 0.7518(8) 0.0236(6) Uani 0.372(2) 1 d PD B 2
O16B_2 O 1.0322(6) 0.7619(6) 0.7549(3) 0.0298(5) Uani 0.372(2) 1 d PD B 2
N17B_2 N 0.7853(5) 0.8836(5) 0.9018(3) 0.0294(4) Uani 0.372(2) 1 d PD B 2
C17B_2 C 0.9517(6) 0.8577(5) 0.9448(4) 0.0480(13) Uani 0.372(2) 1 d PD B 2
H17D_2 H 1.0168 0.7687 0.9476 0.072 Uiso 0.372(2) 1 calc PR B 2
H17E_2 H 0.9325 0.8725 1.0078 0.072 Uiso 0.372(2) 1 calc PR B 2
H17F_2 H 1.0165 0.9147 0.9076 0.072 Uiso 0.372(2) 1 calc PR B 2
C18B_2 C 0.6305(5) 0.9391(4) 0.9334(3) 0.0341(9) Uani 0.372(2) 1 d PD B 2
H18B_2 H 0.6118 0.9671 0.9899 0.051 Uiso 0.372(2) 1 calc PR B 2
N19B_2 N 0.5055(6) 0.9511(11) 0.8779(6) 0.0341(5) Uani 0.372(2) 1 d PD B 2
C21_3 C 0.30038(16) 0.81386(12) 0.25565(9) 0.0226(2) Uani 1 1 d . . .
C22_3 C 0.44328(16) 0.78933(13) 0.31026(9) 0.0248(2) Uani 1 1 d . . .
H22_3 H 0.5538 0.7490 0.2886 0.030 Uiso 1 1 calc R . .
C23_3 C 0.42628(16) 0.82267(13) 0.39495(9) 0.0248(2) Uani 1 1 d . . .
H23_3 H 0.5243 0.8051 0.4311 0.030 Uiso 1 1 calc R . .
C24_3 C 0.26437(16) 0.88232(12) 0.42726(9) 0.0233(2) Uani 1 1 d . . .
O24_3 O 0.24082(13) 0.91696(10) 0.50999(7) 0.0302(2) Uani 1 1 d . . .
H24_3 H 0.339(3) 0.9014(18) 0.5356(14) 0.036 Uiso 1 1 d . . .
C25_3 C 0.12113(16) 0.90801(13) 0.37452(9) 0.0248(2) Uani 1 1 d . . .
H25_3 H 0.0110 0.9490 0.3962 0.030 Uiso 1 1 calc R . .
C26_3 C 0.13990(16) 0.87344(13) 0.28990(9) 0.0243(2) Uani 1 1 d . . .
H26_3 H 0.0413 0.8906 0.2543 0.029 Uiso 1 1 calc R . .
C27_3 C 0.31291(16) 0.77853(12) 0.16685(9) 0.0238(2) Uani 1 1 d . . .
H27_3 H 0.2082 0.7950 0.1367 0.029 Uiso 1 1 calc R . .
C28_3 C 0.45569(17) 0.72538(13) 0.12303(9) 0.0250(2) Uani 1 1 d . . .
H28_3 H 0.5639 0.7098 0.1493 0.030 Uiso 1 1 calc R . .
C29_3 C 0.44722(17) 0.69066(13) 0.03441(9) 0.0254(3) Uani 1 1 d . . .
O29_3 O 0.60175(13) 0.63947(11) 0.00145(7) 0.0308(2) Uani 1 1 d . . .
H29_3 H 0.590(2) 0.6190(18) -0.0506(14) 0.037 Uiso 1 1 d . . .
O30_3 O 0.31597(13) 0.70525(11) -0.00465(7) 0.0350(2) Uani 1 1 d . . .

loop_
_atom_site_aniso_label
_atom_site_aniso_U_11
_atom_site_aniso_U_22
_atom_site_aniso_U_33
_atom_site_aniso_U_23
_atom_site_aniso_U_13
_atom_site_aniso_U_12
N11_1 0.0214(5) 0.0304(5) 0.0230(5) -0.0094(4) 0.0028(4) -0.0072(4)
C11_1 0.0279(6) 0.0401(8) 0.0339(7) -0.0178(6) 0.0102(6) -0.0091(6)
C12_1 0.0200(5) 0.0325(6) 0.0264(6) -0.0077(5) 0.0007(5) -0.0071(5)
O12_1 0.0195(4) 0.0549(7) 0.0387(6) -0.0150(5) -0.0028(4) -0.0032(4)
N13_1 0.0201(5) 0.0331(6) 0.0212(5) -0.0086(4) -0.0025(4) -0.0061(4)
C13_1 0.0299(7) 0.0422(8) 0.0229(6) -0.0084(6) -0.0066(5) -0.0099(6)
C14_1 0.0204(5) 0.0249(6) 0.0207(5) -0.0051(5) -0.0012(4) -0.0067(4)
C15_1 0.0198(5) 0.0254(6) 0.0204(5) -0.0047(5) -0.0008(4) -0.0062(4)
C16_1 0.0237(6) 0.0274(6) 0.0213(6) -0.0049(5) 0.0011(5) -0.0103(5)
O16_1 0.0357(5) 0.0438(6) 0.0206(4) -0.0103(4) -0.0002(4) -0.0151(5)
N17_1 0.0227(5) 0.0318(6) 0.0296(6) -0.0046(5) -0.0034(4) -0.0067(4)
C17_1 0.0292(7) 0.0439(8) 0.0366(8) -0.0048(7) -0.0111(6) -0.0098(6)
C18_1 0.0251(6) 0.0332(7) 0.0312(7) -0.0085(6) 0.0023(5) -0.0052(5)
N19_1 0.0242(5) 0.0294(5) 0.0231(5) -0.0083(4) 0.0034(4) -0.0050(4)
N11A_2 0.0172(10) 0.026(4) 0.0288(13) -0.0111(7) -0.0004(10) -0.0038(13)
C11A_2 0.0179(8) 0.041(4) 0.0418(11) -0.014(2) -0.0026(8) -0.0027(13)
C12A_2 0.0197(10) 0.022(4) 0.0263(16) -0.0078(9) -0.0005(11) -0.0047(15)
O12A_2 0.0246(18) 0.038(4) 0.0298(16) -0.0140(9) -0.0044(15) -0.0055(18)
N13A_2 0.0187(10) 0.025(4) 0.0251(15) -0.0093(8) -0.0006(11) -0.0032(15)
C13A_2 0.0271(6) 0.029(3) 0.0317(13) -0.0157(10) 0.0026(8) -0.0036(11)
C14A_2 0.0193(16) 0.0264(13) 0.0245(15) -0.0031(10) -0.0011(14) -0.007(2)
C15A_2 0.0210(13) 0.0285(6) 0.0212(18) -0.0047(17) 0.0001(12) -0.0091(16)
C16A_2 0.0221(15) 0.0278(11) 0.0250(19) -0.0062(14) 0.0013(13) -0.0085(16)
O16A_2 0.0308(15) 0.0408(7) 0.0293(6) -0.0134(5) 0.0077(12) -0.0057(16)
N17A_2 0.0275(13) 0.0364(15) 0.0261(7) -0.0069(8) -0.0033(11) -0.0111(11)
C17A_2 0.0456(15) 0.0551(16) 0.0262(11) -0.0144(11) -0.0027(10) -0.0186(12)
C18A_2 0.0267(10) 0.0418(12) 0.0298(11) -0.0048(10) -0.0060(9) -0.0114(9)
N19A_2 0.0181(10) 0.0368(11) 0.0310(17) -0.0044(11) -0.0011(10) -0.0047(8)
N11B_2 0.0187(10) 0.025(4) 0.0251(15) -0.0093(8) -0.0006(11) -0.0032(15)
C11B_2 0.0271(6) 0.029(3) 0.0317(13) -0.0157(10) 0.0026(8) -0.0036(11)
C12B_2 0.0197(10) 0.022(4) 0.0263(16) -0.0078(9) -0.0005(11) -0.0047(15)
O12B_2 0.0246(18) 0.038(4) 0.0298(16) -0.0140(9) -0.0044(15) -0.0055(18)
N13B_2 0.0172(10) 0.026(4) 0.0288(13) -0.0111(7) -0.0004(10) -0.0038(13)
C13B_2 0.0179(8) 0.041(4) 0.0418(11) -0.014(2) -0.0026(8) -0.0027(13)
C14B_2 0.0221(15) 0.0278(11) 0.0250(19) -0.0062(14) 0.0013(13) -0.0085(16)
C15B_2 0.0210(13) 0.0285(6) 0.0212(18) -0.0047(17) 0.0001(12) -0.0091(16)
C16B_2 0.0193(16) 0.0264(13) 0.0245(15) -0.0031(10) -0.0011(14) -0.007(2)
O16B_2 0.0181(10) 0.0368(11) 0.0310(17) -0.0044(11) -0.0011(10) -0.0047(8)
N17B_2 0.0275(13) 0.0364(15) 0.0261(7) -0.0069(8) -0.0033(11) -0.0111(11)
C17B_2 0.052(3) 0.050(3) 0.046(3) -0.007(2) -0.030(2) -0.015(2)
C18B_2 0.048(2) 0.0309(18) 0.0240(17) -0.0050(15) -0.0046(17) -0.0120(17)
N19B_2 0.0308(15) 0.0408(7) 0.0293(6) -0.0134(5) 0.0077(12) -0.0057(16)
C21_3 0.0199(5) 0.0237(5) 0.0236(6) -0.0058(5) 0.0015(5) -0.0054(4)
C22_3 0.0179(5) 0.0291(6) 0.0267(6) -0.0084(5) 0.0009(5) -0.0043(5)
C23_3 0.0178(5) 0.0315(6) 0.0251(6) -0.0088(5) 0.0000(5) -0.0051(5)
C24_3 0.0206(5) 0.0253(6) 0.0245(6) -0.0076(5) 0.0012(5) -0.0058(4)
O24_3 0.0229(4) 0.0421(6) 0.0270(5) -0.0163(4) -0.0007(4) -0.0042(4)
C25_3 0.0182(5) 0.0283(6) 0.0270(6) -0.0088(5) 0.0010(5) -0.0033(4)
C26_3 0.0188(5) 0.0291(6) 0.0244(6) -0.0064(5) -0.0011(5) -0.0050(5)
C27_3 0.0210(5) 0.0277(6) 0.0221(6) -0.0049(5) -0.0019(5) -0.0060(5)
C28_3 0.0222(5) 0.0319(6) 0.0211(6) -0.0074(5) -0.0004(5) -0.0067(5)
C29_3 0.0239(6) 0.0296(6) 0.0225(6) -0.0057(5) 0.0003(5) -0.0072(5)
O29_3 0.0253(5) 0.0437(6) 0.0248(5) -0.0155(4) 0.0011(4) -0.0060(4)
O30_3 0.0272(5) 0.0491(6) 0.0295(5) -0.0126(5) -0.0060(4) -0.0071(5)

loop_
_atom_type_symbol
_atom_type_description
_atom_type_scat_dispersion_real
_atom_type_scat_dispersion_imag
_atom_type_scat_source
C C 0.0033 0.0016 'International Tables Vol C Tables 4.2.6.8 and 6.1.1.4'
H H 0.0000 0.0000 'International Tables Vol C Tables 4.2.6.8 and 6.1.1.4'
N N 0.0061 0.0033 'International Tables Vol C Tables 4.2.6.8 and 6.1.1.4'
O O 0.0106 0.0060 'International Tables Vol C Tables 4.2.6.8 and 6.1.1.4'

loop_
_geom_angle_atom_site_label_1
_geom_angle_atom_site_label_2
_geom_angle_atom_site_label_3
_geom_angle
_geom_angle_site_symmetry_1
_geom_angle_site_symmetry_3
_geom_angle_publ_flag
C12_1 N11_1 C16_1 126.75(11) . . ?
C12_1 N11_1 C11_1 115.81(11) . . ?
C16_1 N11_1 C11_1 117.41(11) . . ?
O12_1 C12_1 N13_1 121.93(12) . . ?
O12_1 C12_1 N11_1 120.86(12) . . ?
N13_1 C12_1 N11_1 117.21(11) . . ?
C14_1 N13_1 C12_1 119.56(11) . . ?
C14_1 N13_1 C13_1 120.33(11) . . ?
C12_1 N13_1 C13_1 120.00(11) . . ?
N19_1 C14_1 C15_1 112.19(11) . . ?
N19_1 C14_1 N13_1 126.09(11) . . ?
C15_1 C14_1 N13_1 121.71(11) . . ?
C14_1 C15_1 N17_1 105.26(11) . . ?
C14_1 C15_1 C16_1 123.07(11) . . ?
N17_1 C15_1 C16_1 131.65(12) . . ?
O16_1 C16_1 N11_1 121.85(12) . . ?
O16_1 C16_1 C15_1 126.52(12) . . ?
N11_1 C16_1 C15_1 111.63(11) . . ?
C18_1 N17_1 C15_1 105.78(11) . . ?
C18_1 N17_1 C17_1 127.15(13) . . ?
C15_1 N17_1 C17_1 127.07(12) . . ?
N17_1 C18_1 N19_1 113.49(12) . . ?
N17_1 C18_1 H18_1 123.3 . . ?
N19_1 C18_1 H18_1 123.3 . . ?
C18_1 N19_1 C14_1 103.26(11) . . ?
C12A_2 N11A_2 C16A_2 126.0(4) . . ?
C12A_2 N11A_2 C11A_2 115.9(5) . . ?
C16A_2 N11A_2 C11A_2 118.0(5) . . ?
O12A_2 C12A_2 N13A_2 121.2(7) . . ?
O12A_2 C12A_2 N11A_2 120.9(7) . . ?
N13A_2 C12A_2 N11A_2 117.9(4) . . ?
C12A_2 N13A_2 C14A_2 119.8(4) . . ?
C12A_2 N13A_2 C13A_2 120.2(5) . . ?
C14A_2 N13A_2 C13A_2 119.8(5) . . ?
N19A_2 C14A_2 N13A_2 126.1(4) . . ?
N19A_2 C14A_2 C15A_2 112.7(4) . . ?
N13A_2 C14A_2 C15A_2 121.1(4) . . ?
N17A_2 C15A_2 C14A_2 104.4(3) . . ?
N17A_2 C15A_2 C16A_2 132.5(4) . . ?
C14A_2 C15A_2 C16A_2 122.8(3) . . ?
O16A_2 C16A_2 N11A_2 121.3(4) . . ?
O16A_2 C16A_2 C15A_2 126.4(4) . . ?
N11A_2 C16A_2 C15A_2 112.3(3) . . ?
C18A_2 N17A_2 C15A_2 106.7(3) . . ?
C18A_2 N17A_2 C17A_2 126.2(2) . . ?
C15A_2 N17A_2 C17A_2 127.1(3) . . ?
N19A_2 C18A_2 N17A_2 113.2(2) . . ?
N19A_2 C18A_2 H18A_2 123.4 . . ?
N17A_2 C18A_2 H18A_2 123.4 . . ?
C18A_2 N19A_2 C14A_2 103.0(3) . . ?
C12B_2 N11B_2 C16B_2 125.9(8) . . ?
C12B_2 N11B_2 C11B_2 116.4(8) . . ?
C16B_2 N11B_2 C11B_2 117.7(8) . . ?
N11B_2 C11B_2 H11D_2 109.5 . . ?
N11B_2 C11B_2 H11E_2 109.5 . . ?
H11D_2 C11B_2 H11E_2 109.5 . . ?
N11B_2 C11B_2 H11F_2 109.5 . . ?
H11D_2 C11B_2 H11F_2 109.5 . . ?
H11E_2 C11B_2 H11F_2 109.5 . . ?
O12B_2 C12B_2 N13B_2 122.2(12) . . ?
O12B_2 C12B_2 N11B_2 120.1(12) . . ?
N13B_2 C12B_2 N11B_2 117.7(6) . . ?
C12B_2 N13B_2 C14B_2 120.0(8) . . ?
C12B_2 N13B_2 C13B_2 119.9(9) . . ?
C14B_2 N13B_2 C13B_2 119.9(9) . . ?
N13B_2 C13B_2 H13D_2 109.5 . . ?
N13B_2 C13B_2 H13E_2 109.5 . . ?
H13D_2 C13B_2 H13E_2 109.5 . . ?
N13B_2 C13B_2 H13F_2 109.5 . . ?
H13D_2 C13B_2 H13F_2 109.5 . . ?
H13E_2 C13B_2 H13F_2 109.5 . . ?
N19B_2 C14B_2 N13B_2 126.6(7) . . ?
N19B_2 C14B_2 C15B_2 112.7(6) . . ?
N13B_2 C14B_2 C15B_2 120.7(7) . . ?
C14B_2 C15B_2 N17B_2 103.5(6) . . ?
C14B_2 C15B_2 C16B_2 123.3(5) . . ?
N17B_2 C15B_2 C16B_2 133.2(6) . . ?
O16B_2 C16B_2 C15B_2 128.6(7) . . ?
O16B_2 C16B_2 N11B_2 119.2(7) . . ?
C15B_2 C16B_2 N11B_2 112.1(6) . . ?
C18B_2 N17B_2 C15B_2 106.8(4) . . ?
C18B_2 N17B_2 C17B_2 127.4(4) . . ?
C15B_2 N17B_2 C17B_2 125.7(5) . . ?
N17B_2 C17B_2 H17D_2 109.5 . . ?
N17B_2 C17B_2 H17E_2 109.5 . . ?
H17D_2 C17B_2 H17E_2 109.5 . . ?
N17B_2 C17B_2 H17F_2 109.5 . . ?
H17D_2 C17B_2 H17F_2 109.5 . . ?
H17E_2 C17B_2 H17F_2 109.5 . . ?
N19B_2 C18B_2 N17B_2 113.0(4) . . ?
N19B_2 C18B_2 H18B_2 123.5 . . ?
N17B_2 C18B_2 H18B_2 123.5 . . ?
C18B_2 N19B_2 C14B_2 104.0(5) . . ?
C26_3 C21_3 C22_3 117.70(11) . . ?
C26_3 C21_3 C27_3 119.47(11) . . ?
C22_3 C21_3 C27_3 122.82(11) . . ?
C23_3 C22_3 C21_3 121.25(11) . . ?
C23_3 C22_3 H22_3 119.4 . . ?
C21_3 C22_3 H22_3 119.4 . . ?
C22_3 C23_3 C24_3 119.75(12) . . ?
C22_3 C23_3 H23_3 120.1 . . ?
C24_3 C23_3 H23_3 120.1 . . ?
O24_3 C24_3 C25_3 117.81(11) . . ?
O24_3 C24_3 C23_3 122.03(12) . . ?
C25_3 C24_3 C23_3 120.16(12) . . ?
C24_3 O24_3 H24_3 110.4(13) . . ?
C26_3 C25_3 C24_3 119.50(12) . . ?
C26_3 C25_3 H25_3 120.3 . . ?
C24_3 C25_3 H25_3 120.3 . . ?
C25_3 C26_3 C21_3 121.64(12) . . ?
C25_3 C26_3 H26_3 119.2 . . ?
C21_3 C26_3 H26_3 119.2 . . ?
C28_3 C27_3 C21_3 127.06(12) . . ?
C28_3 C27_3 H27_3 116.5 . . ?
C21_3 C27_3 H27_3 116.5 . . ?
C27_3 C28_3 C29_3 120.74(12) . . ?
C27_3 C28_3 H28_3 119.6 . . ?
C29_3 C28_3 H28_3 119.6 . . ?
O30_3 C29_3 O29_3 123.03(12) . . ?
O30_3 C29_3 C28_3 124.99(12) . . ?
O29_3 C29_3 C28_3 111.98(11) . . ?
C29_3 O29_3 H29_3 108.4(13) . . ?

loop_
_geom_bond_atom_site_label_1
_geom_bond_atom_site_label_2
_geom_bond_distance
_geom_bond_site_symmetry_2
_geom_bond_publ_flag
N11_1 C12_1 1.3914(17) . ?
N11_1 C16_1 1.4129(17) . ?
N11_1 C11_1 1.4621(17) . ?
C11_1 H11A_1 0.9800 . ?
C11_1 H11B_1 0.9800 . ?
C11_1 H11C_1 0.9800 . ?
C12_1 O12_1 1.2183(16) . ?
C12_1 N13_1 1.3772(16) . ?
N13_1 C14_1 1.3737(16) . ?
N13_1 C13_1 1.4616(16) . ?
C13_1 H13A_1 0.9800 . ?
C13_1 H13B_1 0.9800 . ?
C13_1 H13C_1 0.9800 . ?
C14_1 N19_1 1.3459(16) . ?
C14_1 C15_1 1.3729(16) . ?
C15_1 N17_1 1.3819(16) . ?
C15_1 C16_1 1.4173(17) . ?
C16_1 O16_1 1.2268(15) . ?
N17_1 C18_1 1.3429(18) . ?
N17_1 C17_1 1.4551(18) . ?
C17_1 H17A_1 0.9800 . ?
C17_1 H17B_1 0.9800 . ?
C17_1 H17C_1 0.9800 . ?
C18_1 N19_1 1.3438(18) . ?
C18_1 H18_1 0.9500 . ?
N11A_2 C12A_2 1.381(5) . ?
N11A_2 C16A_2 1.413(5) . ?
N11A_2 C11A_2 1.457(5) . ?
C11A_2 H11A_2 0.9800 . ?
C11A_2 H11B_2 0.9800 . ?
C11A_2 H11C_2 0.9800 . ?
C12A_2 O12A_2 1.233(4) . ?
C12A_2 N13A_2 1.370(5) . ?
N13A_2 C14A_2 1.374(5) . ?
N13A_2 C13A_2 1.462(5) . ?
C13A_2 H13A_2 0.9800 . ?
C13A_2 H13B_2 0.9800 . ?
C13A_2 H13C_2 0.9800 . ?
C14A_2 N19A_2 1.349(4) . ?
C14A_2 C15A_2 1.379(4) . ?
C15A_2 N17A_2 1.375(4) . ?
C15A_2 C16A_2 1.414(4) . ?
C16A_2 O16A_2 1.229(3) . ?
N17A_2 C18A_2 1.347(3) . ?
N17A_2 C17A_2 1.467(3) . ?
C17A_2 H17A_2 0.9800 . ?
C17A_2 H17B_2 0.9800 . ?
C17A_2 H17C_2 0.9800 . ?
C18A_2 N19A_2 1.340(3) . ?
C18A_2 H18A_2 0.9500 . ?
N11B_2 C12B_2 1.386(8) . ?
N11B_2 C16B_2 1.420(7) . ?
N11B_2 C11B_2 1.451(8) . ?
C11B_2 H11D_2 0.9800 . ?
C11B_2 H11E_2 0.9800 . ?
C11B_2 H11F_2 0.9800 . ?
C12B_2 O12B_2 1.232(6) . ?
C12B_2 N13B_2 1.365(8) . ?
N13B_2 C14B_2 1.377(7) . ?
N13B_2 C13B_2 1.465(8) . ?
C13B_2 H13D_2 0.9800 . ?
C13B_2 H13E_2 0.9800 . ?
C13B_2 H13F_2 0.9800 . ?
C14B_2 N19B_2 1.331(7) . ?
C14B_2 C15B_2 1.380(7) . ?
C15B_2 N17B_2 1.384(6) . ?
C15B_2 C16B_2 1.402(7) . ?
C16B_2 O16B_2 1.235(6) . ?
N17B_2 C18B_2 1.335(5) . ?
N17B_2 C17B_2 1.475(5) . ?
C17B_2 H17D_2 0.9800 . ?
C17B_2 H17E_2 0.9800 . ?
C17B_2 H17F_2 0.9800 . ?
C18B_2 N19B_2 1.326(6) . ?
C18B_2 H18B_2 0.9500 . ?
C21_3 C26_3 1.3987(17) . ?
C21_3 C22_3 1.4040(18) . ?
C21_3 C27_3 1.4533(18) . ?
C22_3 C23_3 1.3812(18) . ?
C22_3 H22_3 0.9500 . ?
C23_3 C24_3 1.3968(17) . ?
C23_3 H23_3 0.9500 . ?
C24_3 O24_3 1.3576(15) . ?
C24_3 C25_3 1.3874(18) . ?
O24_3 H24_3 0.87(2) . ?
C25_3 C26_3 1.3857(18) . ?
C25_3 H25_3 0.9500 . ?
C26_3 H26_3 0.9500 . ?
C27_3 C28_3 1.3354(18) . ?
C27_3 H27_3 0.9500 . ?
C28_3 C29_3 1.4730(18) . ?
C28_3 H28_3 0.9500 . ?
C29_3 O30_3 1.2144(17) . ?
C29_3 O29_3 1.3276(16) . ?
O29_3 H29_3 0.88(2) . ?

loop_
_geom_hbond_atom_site_label_D
_geom_hbond_atom_site_label_H
_geom_hbond_atom_site_label_A
_geom_hbond_distance_DH
_geom_hbond_distance_HA
_geom_hbond_distance_DA
_geom_hbond_angle_DHA
_geom_hbond_site_symmetry_A
O24_3 H24_3 O12A_2 0.87(2) 1.81(2) 2.679(9) 174(2) .
O24_3 H24_3 O12B_2 0.87(2) 1.86(3) 2.719(16) 171(2) .
O29_3 H29_3 N19_1 0.88(2) 1.84(2) 2.7129(15) 172.2(19) .

loop_
_geom_torsion_atom_site_label_1
_geom_torsion_atom_site_label_2
_geom_torsion_atom_site_label_3
_geom_torsion_atom_site_label_4
_geom_torsion
_geom_torsion_site_symmetry_1
_geom_torsion_site_symmetry_2
_geom_torsion_site_symmetry_3
_geom_torsion_site_symmetry_4
_geom_torsion_publ_flag
C16_1 N11_1 C12_1 O12_1 178.78(13) . . . . ?
C11_1 N11_1 C12_1 O12_1 0.6(2) . . . . ?
C16_1 N11_1 C12_1 N13_1 -1.8(2) . . . . ?
C11_1 N11_1 C12_1 N13_1 -179.91(12) . . . . ?
O12_1 C12_1 N13_1 C14_1 -177.51(13) . . . . ?
N11_1 C12_1 N13_1 C14_1 3.05(19) . . . . ?
O12_1 C12_1 N13_1 C13_1 -1.4(2) . . . . ?
N11_1 C12_1 N13_1 C13_1 179.18(12) . . . . ?
C12_1 N13_1 C14_1 N19_1 176.90(13) . . . . ?
C13_1 N13_1 C14_1 N19_1 0.8(2) . . . . ?
C12_1 N13_1 C14_1 C15_1 -2.20(19) . . . . ?
C13_1 N13_1 C14_1 C15_1 -178.31(12) . . . . ?
N19_1 C14_1 C15_1 N17_1 -1.05(15) . . . . ?
N13_1 C14_1 C15_1 N17_1 178.17(11) . . . . ?
N19_1 C14_1 C15_1 C16_1 -179.43(12) . . . . ?
N13_1 C14_1 C15_1 C16_1 -0.2(2) . . . . ?
C12_1 N11_1 C16_1 O16_1 179.25(13) . . . . ?
C11_1 N11_1 C16_1 O16_1 -2.63(19) . . . . ?
C12_1 N11_1 C16_1 C15_1 -0.46(18) . . . . ?
C11_1 N11_1 C16_1 C15_1 177.65(12) . . . . ?
C14_1 C15_1 C16_1 O16_1 -178.23(13) . . . . ?
N17_1 C15_1 C16_1 O16_1 3.9(2) . . . . ?
C14_1 C15_1 C16_1 N11_1 1.46(18) . . . . ?
N17_1 C15_1 C16_1 N11_1 -176.45(13) . . . . ?
C14_1 C15_1 N17_1 C18_1 0.14(14) . . . . ?
C16_1 C15_1 N17_1 C18_1 178.33(14) . . . . ?
C14_1 C15_1 N17_1 C17_1 179.75(13) . . . . ?
C16_1 C15_1 N17_1 C17_1 -2.1(2) . . . . ?
C15_1 N17_1 C18_1 N19_1 0.81(16) . . . . ?
C17_1 N17_1 C18_1 N19_1 -178.80(14) . . . . ?
N17_1 C18_1 N19_1 C14_1 -1.40(16) . . . . ?
C15_1 C14_1 N19_1 C18_1 1.48(15) . . . . ?
N13_1 C14_1 N19_1 C18_1 -177.70(13) . . . . ?
C16A_2 N11A_2 C12A_2 O12A_2 179(2) . . . . ?
C11A_2 N11A_2 C12A_2 O12A_2 -4(4) . . . . ?
C16A_2 N11A_2 C12A_2 N13A_2 -2(4) . . . . ?
C11A_2 N11A_2 C12A_2 N13A_2 176(2) . . . . ?
O12A_2 C12A_2 N13A_2 C14A_2 -179(2) . . . . ?
N11A_2 C12A_2 N13A_2 C14A_2 2(4) . . . . ?
O12A_2 C12A_2 N13A_2 C13A_2 6(4) . . . . ?
N11A_2 C12A_2 N13A_2 C13A_2 -174(2) . . . . ?
C12A_2 N13A_2 C14A_2 N19A_2 -177.6(18) . . . . ?
C13A_2 N13A_2 C14A_2 N19A_2 -2(3) . . . . ?
C12A_2 N13A_2 C14A_2 C15A_2 0(3) . . . . ?
C13A_2 N13A_2 C14A_2 C15A_2 175.2(13) . . . . ?
N19A_2 C14A_2 C15A_2 N17A_2 1.5(11) . . . . ?
N13A_2 C14A_2 C15A_2 N17A_2 -176.0(14) . . . . ?
N19A_2 C14A_2 C15A_2 C16A_2 176.1(9) . . . . ?
N13A_2 C14A_2 C15A_2 C16A_2 -1.4(19) . . . . ?
C12A_2 N11A_2 C16A_2 O16A_2 178.1(19) . . . . ?
C11A_2 N11A_2 C16A_2 O16A_2 1(2) . . . . ?
C12A_2 N11A_2 C16A_2 C15A_2 0(3) . . . . ?
C11A_2 N11A_2 C16A_2 C15A_2 -177.5(13) . . . . ?
N17A_2 C15A_2 C16A_2 O16A_2 -3.7(17) . . . . ?
C14A_2 C15A_2 C16A_2 O16A_2 -176.6(10) . . . . ?
N17A_2 C15A_2 C16A_2 N11A_2 174.6(12) . . . . ?
C14A_2 C15A_2 C16A_2 N11A_2 1.7(16) . . . . ?
C14A_2 C15A_2 N17A_2 C18A_2 -1.1(9) . . . . ?
C16A_2 C15A_2 N17A_2 C18A_2 -175.0(10) . . . . ?
C14A_2 C15A_2 N17A_2 C17A_2 -178.7(6) . . . . ?
C16A_2 C15A_2 N17A_2 C17A_2 7.5(15) . . . . ?
C15A_2 N17A_2 C18A_2 N19A_2 0.5(6) . . . . ?
C17A_2 N17A_2 C18A_2 N19A_2 178.0(3) . . . . ?
N17A_2 C18A_2 N19A_2 C14A_2 0.4(6) . . . . ?
N13A_2 C14A_2 N19A_2 C18A_2 176.2(15) . . . . ?
C15A_2 C14A_2 N19A_2 C18A_2 -1.2(10) . . . . ?
C16B_2 N11B_2 C12B_2 O12B_2 177(4) . . . . ?
C11B_2 N11B_2 C12B_2 O12B_2 1(7) . . . . ?
C16B_2 N11B_2 C12B_2 N13B_2 -4(7) . . . . ?
C11B_2 N11B_2 C12B_2 N13B_2 -179(4) . . . . ?
O12B_2 C12B_2 N13B_2 C14B_2 -175(4) . . . . ?
N11B_2 C12B_2 N13B_2 C14B_2 6(6) . . . . ?
O12B_2 C12B_2 N13B_2 C13B_2 0(7) . . . . ?
N11B_2 C12B_2 N13B_2 C13B_2 -179(4) . . . . ?
C12B_2 N13B_2 C14B_2 N19B_2 175(3) . . . . ?
C13B_2 N13B_2 C14B_2 N19B_2 1(4) . . . . ?
C12B_2 N13B_2 C14B_2 C15B_2 -6(4) . . . . ?
C13B_2 N13B_2 C14B_2 C15B_2 180(2) . . . . ?
N19B_2 C14B_2 C15B_2 N17B_2 0.7(19) . . . . ?
N13B_2 C14B_2 C15B_2 N17B_2 -178(2) . . . . ?
N19B_2 C14B_2 C15B_2 C16B_2 -178.2(18) . . . . ?
N13B_2 C14B_2 C15B_2 C16B_2 3(3) . . . . ?
C14B_2 C15B_2 C16B_2 O16B_2 -178.2(18) . . . . ?
N17B_2 C15B_2 C16B_2 O16B_2 3(4) . . . . ?
C14B_2 C15B_2 C16B_2 N11B_2 0(3) . . . . ?
N17B_2 C15B_2 C16B_2 N11B_2 -179(3) . . . . ?
C12B_2 N11B_2 C16B_2 O16B_2 179(4) . . . . ?
C11B_2 N11B_2 C16B_2 O16B_2 -5(4) . . . . ?
C12B_2 N11B_2 C16B_2 C15B_2 1(5) . . . . ?
C11B_2 N11B_2 C16B_2 C15B_2 177(3) . . . . ?
C14B_2 C15B_2 N17B_2 C18B_2 -1.0(16) . . . . ?
C16B_2 C15B_2 N17B_2 C18B_2 178(2) . . . . ?
C14B_2 C15B_2 N17B_2 C17B_2 -178.8(9) . . . . ?
C16B_2 C15B_2 N17B_2 C17B_2 0(3) . . . . ?
C15B_2 N17B_2 C18B_2 N19B_2 1.0(12) . . . . ?
C17B_2 N17B_2 C18B_2 N19B_2 178.8(7) . . . . ?
N17B_2 C18B_2 N19B_2 C14B_2 -0.5(12) . . . . ?
N13B_2 C14B_2 N19B_2 C18B_2 179(2) . . . . ?
C15B_2 C14B_2 N19B_2 C18B_2 -0.1(17) . . . . ?
C26_3 C21_3 C22_3 C23_3 0.07(19) . . . . ?
C27_3 C21_3 C22_3 C23_3 -179.09(13) . . . . ?
C21_3 C22_3 C23_3 C24_3 -0.2(2) . . . . ?
C22_3 C23_3 C24_3 O24_3 179.99(12) . . . . ?
C22_3 C23_3 C24_3 C25_3 0.0(2) . . . . ?
O24_3 C24_3 C25_3 C26_3 -179.65(12) . . . . ?
C23_3 C24_3 C25_3 C26_3 0.3(2) . . . . ?
C24_3 C25_3 C26_3 C21_3 -0.5(2) . . . . ?
C22_3 C21_3 C26_3 C25_3 0.3(2) . . . . ?
C27_3 C21_3 C26_3 C25_3 179.47(12) . . . . ?
C26_3 C21_3 C27_3 C28_3 177.56(13) . . . . ?
C22_3 C21_3 C27_3 C28_3 -3.3(2) . . . . ?
C21_3 C27_3 C28_3 C29_3 177.79(12) . . . . ?
C27_3 C28_3 C29_3 O30_3 -0.8(2) . . . . ?
C27_3 C28_3 C29_3 O29_3 179.85(13) . . . . ?
